data_7049780
loop_
_publ_author_name
'Kinzhalov, Mikhail A.'
'Eremina, Anzhelika A.'
'Smirnov, Andrey S.'
'Suslonov, Vitalii V.'
'Kukushkin, Vadim Yu'
'Luzyanin, Konstantin V.'

_publ_section_title
;
 Cleavage of acyclic diaminocarbene ligands at an iridium(iii) center.
 Recognition of a new reactivity mode for carbene ligands.
;
_journal_issue 22
_journal_name_full 'Dalton transactions (Cambridge, England : 2003)'
_journal_page_first 7571
_journal_page_last 7582
_journal_paper_doi 10.1039/c9dt01138b
_journal_volume 48
_journal_year 2019
_chemical_formula_moiety 'C36 H25 Cl2 Ir N5, C1 F3 O3 S1'
_chemical_formula_sum 'C37 H25 Cl2 F3 Ir N5 O3 S'
_chemical_formula_weight 939.78
_space_group_crystal_system monoclinic
_space_group_IT_number 14
_space_group_name_Hall '-P 2ybc'
_space_group_name_H-M_alt 'P 1 21/c 1'
_symmetry_space_group_name_Hall '-P 2ybc'
_symmetry_space_group_name_H-M 'P 1 21/c 1'
_atom_sites_solution_hydrogens geom
_atom_sites_solution_primary iterative
_audit_creation_date 2018-05-31
_audit_creation_method
;
Olex2 1.2
(compiled 2018.05.29 svn.r3508 for OlexSys, GUI svn.r5506)
;
_audit_update_record
;
2018-06-01 deposited with the CCDC.    2019-04-22 downloaded from the CCDC.
;
_cell_angle_alpha 90
_cell_angle_beta 94.676(6)
_cell_angle_gamma 90
_cell_formula_units_Z 4
_cell_length_a 11.3436(7)
_cell_length_b 22.3709(10)
_cell_length_c 13.9967(8)
_cell_measurement_reflns_used 6390
_cell_measurement_temperature 100(2)
_cell_measurement_theta_max 30.1780
_cell_measurement_theta_min 3.2670
_cell_volume 3540.1(3)
_computing_cell_refinement
;
CrysAlisPro, Agilent Technologies,
Version 1.171.36.32 (release 02-08-2013 CrysAlis171 .NET)
(compiled Aug  2 2013,16:46:58)
;
_computing_data_collection
;
CrysAlisPro, Agilent Technologies,
Version 1.171.36.32 (release 02-08-2013 CrysAlis171 .NET)
(compiled Aug  2 2013,16:46:58)
;
_computing_data_reduction
;
CrysAlisPro, Agilent Technologies,
Version 1.171.36.32 (release 02-08-2013 CrysAlis171 .NET)
(compiled Aug  2 2013,16:46:58)
;
_computing_molecular_graphics 'Olex2 (Dolomanov et al., 2009)'
_computing_publication_material 'Olex2 (Dolomanov et al., 2009)'
_computing_structure_refinement 'ShelXL (Sheldrick, 2015)'
_computing_structure_solution
;
Superflip (Palatinus & Chapuis, 2007;Palatinus & van der Lee, 2008;
Palatinus et al., 2012)
;
_diffrn_ambient_temperature 100(2)
_diffrn_detector_area_resol_mean 16.2096
_diffrn_measured_fraction_theta_full 0.999
_diffrn_measured_fraction_theta_max 0.999
_diffrn_measurement_details
;
#__ type_ start__ end____ width___ exp.time_
  1 omega  -52.00   18.00   1.0000   69.5200
omega____ theta____ kappa____ phi______ frames
    -      -22.4241   77.0000 -180.0000 70

#__ type_ start__ end____ width___ exp.time_
  2 omega   72.00   99.00   1.0000   69.5200
omega____ theta____ kappa____ phi______ frames
    -       23.3616  178.0000 -180.0000 27

#__ type_ start__ end____ width___ exp.time_
  3 omega  -28.00   91.00   1.0000   69.5200
omega____ theta____ kappa____ phi______ frames
    -       23.3616    0.0000  -90.0000 119

#__ type_ start__ end____ width___ exp.time_
  4 omega   64.00   99.00   1.0000   69.5200
omega____ theta____ kappa____ phi______ frames
    -       23.3616  178.0000  120.0000 35

#__ type_ start__ end____ width___ exp.time_
  5 omega  -15.00   43.00   1.0000   69.5200
omega____ theta____ kappa____ phi______ frames
    -      -22.4241   19.0000  120.0000 58

#__ type_ start__ end____ width___ exp.time_
  6 omega  -36.00  -14.00   1.0000   69.5200
omega____ theta____ kappa____ phi______ frames
    -      -22.4241  -90.0000   -4.0000 22
;
_diffrn_measurement_device_type 'Xcalibur, Eos'
_diffrn_measurement_method '\w scans'
_diffrn_orient_matrix_UB_11 0.0312061000
_diffrn_orient_matrix_UB_12 -0.0173553000
_diffrn_orient_matrix_UB_13 0.0361889000
_diffrn_orient_matrix_UB_21 0.0068402000
_diffrn_orient_matrix_UB_22 -0.0231792000
_diffrn_orient_matrix_UB_23 -0.0337028000
_diffrn_orient_matrix_UB_31 0.0539102000
_diffrn_orient_matrix_UB_32 0.0129433000
_diffrn_orient_matrix_UB_33 -0.0119623000
_diffrn_radiation_monochromator graphite
_diffrn_radiation_type MoK\a
_diffrn_radiation_wavelength 0.71073
_diffrn_reflns_av_R_equivalents 0.0307
_diffrn_reflns_av_unetI/netI 0.0371
_diffrn_reflns_Laue_measured_fraction_full 0.999
_diffrn_reflns_Laue_measured_fraction_max 0.999
_diffrn_reflns_limit_h_max 14
_diffrn_reflns_limit_h_min -14
_diffrn_reflns_limit_k_max 28
_diffrn_reflns_limit_k_min -29
_diffrn_reflns_limit_l_max 18
_diffrn_reflns_limit_l_min -18
_diffrn_reflns_number 23108
_diffrn_reflns_point_group_measured_fraction_full 0.999
_diffrn_reflns_point_group_measured_fraction_max 0.999
_diffrn_reflns_theta_full 25.242
_diffrn_reflns_theta_max 27.500
_diffrn_reflns_theta_min 2.875
_diffrn_source 'Enhance (Mo) X-ray Source'
_exptl_absorpt_coefficient_mu 4.043
_exptl_absorpt_correction_T_max 1.00000
_exptl_absorpt_correction_T_min 0.72490
_exptl_absorpt_correction_type multi-scan
_exptl_absorpt_process_details
;
CrysAlisPro, Agilent Technologies,
Version 1.171.36.32 (release 02-08-2013 CrysAlis171 .NET)
(compiled Aug  2 2013,16:46:58)
Empirical absorption correction using spherical harmonics,
 implemented in SCALE3 ABSPACK scaling algorithm.
;
_exptl_crystal_colour 'clear yellow'
_exptl_crystal_colour_lustre clear
_exptl_crystal_colour_primary yellow
_exptl_crystal_density_diffrn 1.763
_exptl_crystal_description prism
_exptl_crystal_F_000 1840
_exptl_crystal_size_max 0.2
_exptl_crystal_size_mid 0.2
_exptl_crystal_size_min 0.2
_refine_diff_density_max 3.659
_refine_diff_density_min -2.323
_refine_diff_density_rms 0.178
_refine_ls_extinction_method none
_refine_ls_goodness_of_fit_ref 1.137
_refine_ls_hydrogen_treatment constr
_refine_ls_matrix_type full
_refine_ls_number_parameters 427
_refine_ls_number_reflns 8132
_refine_ls_number_restraints 0
_refine_ls_restrained_S_all 1.137
_refine_ls_R_factor_all 0.0867
_refine_ls_R_factor_gt 0.0714
_refine_ls_shift/su_max 0.001
_refine_ls_shift/su_mean 0.000
_refine_ls_structure_factor_coef Fsqd
_refine_ls_weighting_details 'w=1/[\s^2^(Fo^2^)+(0.0449P)^2^+51.2724P] where P=(Fo^2^+2Fc^2^)/3'
_refine_ls_weighting_scheme calc
_refine_ls_wR_factor_gt 0.1589
_refine_ls_wR_factor_ref 0.1687
_reflns_Friedel_coverage 0.000
_reflns_number_gt 6736
_reflns_number_total 8132
_reflns_threshold_expression 'I > 2\s(I)'
_cod_data_source_file c9dt01138b2.cif
_cod_data_source_block ea-100
_cod_depositor_comments 'Adding full bibliography for 7049777--7049781.cif.'
_cod_database_code 7049780
_shelx_shelxl_version_number 2014/7
_chemical_oxdiff_formula 'Ir C36 H26 N5'
_shelx_space_group_comment
;
The symmetry employed for this shelxl refinement is uniquely defined
by the following loop, which should always be used as a source of
symmetry information in preference to the above space-group names.
They are only intended as comments.
;
_reflns_odcompleteness_completeness 99.87
_reflns_odcompleteness_iscentric 1
_reflns_odcompleteness_theta 28.51
_olex2_refinement_description
;
1. Fixed Uiso
 At 1.2 times of:
  All C(H) groups, All N(H) groups, All N(H,H) groups
2. Uiso/Uaniso restraints and constraints
Uanis(O1C) = Uanis(O2C) = Uanis(O3C) = Uanis(C1C) = Uanis(F3C) = Uanis(F2C) =
Uanis(F1C) = Uanis(S1C)
Uanis(F2A) = Uanis(O2A) = Uanis(C1A) = Uanis(F3A) = Uanis(O3A) = Uanis(S1A) =
Uanis(F1A) = Uanis(O1A) = Uanis(F2B) = Uanis(O1B) = Uanis(C1B) = Uanis(F1B) =
Uanis(O3B) = Uanis(S1B) = Uanis(O2B) = Uanis(F3B)
3. Others
 Fixed Sof: F2A(0.4793) O2A(0.4793) C1A(0.4793) F3A(0.4793) O3A(0.4793)
 S1A(0.4793) F1A(0.4793) O1A(0.4793) F2B(0.1159) O1B(0.1159) C1B(0.1159)
 F1B(0.1159) O3B(0.1159) S1B(0.1159) F3B(0.1159) O2B(0.1159) S1C(0.4048)
 O1C(0.4048) O2C(0.4048) O3C(0.4048) C1C(0.4048) F3C(0.4048) F2C(0.4048)
 F1C(0.4048)
4.a Free rotating group:
 F2A(O2A,C1A,F3A,O3A,S1A,F1A,O1A), F2B(O1B,C1B,F1B,O3B,S1B,F3B,O2B), S1C(O1C,
 O2C,O3C,C1C,F3C,F2C,F1C)
4.b Aromatic/amide H refined with riding coordinates:
 C13(H13), N4(H4), C36(H36), C21(H21), C3(H3), C15(H15), C19(H19), C11(H11),
 C25(H25), C32(H32), C35(H35), C5(H5), C8(H8), C10(H10), C33(H33), C9(H9),
 C20(H20), C22(H22), C2(H2), C4(H4A), C26(H26), C29(H29), C28(H28)
4.c X=CH2 refined with riding coordinates:
 N3(H3A,H3B)
;
_olex2_submission_special_instructions 'No special instructions were received'

loop_
_space_group_symop_operation_xyz
'x, y, z'
'-x, y+1/2, -z+1/2'
'-x, -y, -z'
'x, -y-1/2, z-1/2'

loop_
_atom_site_label
_atom_site_type_symbol
_atom_site_fract_x
_atom_site_fract_y
_atom_site_fract_z
_atom_site_U_iso_or_equiv
_atom_site_adp_type
_atom_site_occupancy
_atom_site_site_symmetry_order
_atom_site_calc_flag
_atom_site_refinement_flags_posn
_atom_site_refinement_flags_occupancy
_atom_site_disorder_assembly
_atom_site_disorder_group
Ir1 Ir 0.22424(3) 0.62039(2) 0.11723(3) 0.03642(13) Uani 1 1 d . . . .
Cl2 Cl -0.2221(3) 0.39362(15) 0.4776(3) 0.0761(10) Uani 1 1 d . . . .
Cl1 Cl 0.9637(2) 0.66289(12) 0.3619(2) 0.0536(6) Uani 1 1 d . . . .
N1 N 0.1588(7) 0.6971(3) 0.1742(5) 0.0366(17) Uani 1 1 d . . . .
C12 C 0.3185(7) 0.6692(3) 0.0266(6) 0.0306(17) Uani 1 1 d . . . .
C30 C 0.1281(10) 0.5695(4) 0.1980(8) 0.049(3) Uani 1 1 d . . . .
C7 C 0.0647(9) 0.7226(4) 0.1219(7) 0.039(2) Uani 1 1 d . . . .
N5 N 0.0637(8) 0.5392(4) 0.2349(7) 0.047(2) Uani 1 1 d . . . .
C14 C 0.4130(9) 0.7568(4) -0.0393(9) 0.051(3) Uani 1 1 d . . . .
C34 C -0.1378(9) 0.4365(4) 0.4053(8) 0.045(2) Uani 1 1 d . . . .
C18 C 0.3547(7) 0.5700(4) -0.0355(6) 0.0312(18) Uani 1 1 d . . . .
C13 C 0.3377(8) 0.7312(4) 0.0243(7) 0.039(2) Uani 1 1 d . . . .
H13 H 0.2990 0.7563 0.0666 0.046 Uiso 1 1 calc R . . .
C1 C 0.0764(8) 0.6334(4) 0.0231(7) 0.037(2) Uani 1 1 d . . . .
C17 C 0.3767(8) 0.6343(4) -0.0393(7) 0.0352(19) Uani 1 1 d . . . .
N4 N 0.4633(9) 0.6551(4) 0.2108(6) 0.053(2) Uani 1 1 d . . . .
H4 H 0.4414 0.6882 0.1802 0.064 Uiso 1 1 calc R . . .
C36 C -0.1246(10) 0.5020(6) 0.2719(9) 0.060(3) Uani 1 1 d . . . .
H36 H -0.1610 0.5235 0.2189 0.071 Uiso 1 1 calc R . . .
C21 C 0.3064(10) 0.4508(4) -0.0120(9) 0.058(3) Uani 1 1 d . . . .
H21 H 0.2893 0.4098 -0.0018 0.069 Uiso 1 1 calc R . . .
C3 C -0.0708(10) 0.6156(5) -0.1086(8) 0.051(3) Uani 1 1 d . . . .
H3 H -0.0994 0.5911 -0.1609 0.061 Uiso 1 1 calc R . . .
C6 C 0.0149(9) 0.6868(4) 0.0415(7) 0.039(2) Uani 1 1 d . . . .
C15 C 0.4702(11) 0.7214(5) -0.1009(10) 0.063(3) Uani 1 1 d . . . .
H15 H 0.5224 0.7391 -0.1424 0.075 Uiso 1 1 calc R . . .
C19 C 0.3987(8) 0.5276(4) -0.0968(7) 0.038(2) Uani 1 1 d . . . .
H19 H 0.4458 0.5397 -0.1465 0.045 Uiso 1 1 calc R . . .
C11 C 0.2057(10) 0.7253(4) 0.2540(7) 0.044(2) Uani 1 1 d . . . .
H11 H 0.2691 0.7068 0.2914 0.053 Uiso 1 1 calc R . . .
C23 C 0.3780(10) 0.6136(4) 0.2101(8) 0.047(2) Uani 1 1 d . . . .
C25 C 0.6646(13) 0.6788(6) 0.1957(11) 0.072(4) Uani 1 1 d . . . .
H25 H 0.6405 0.6932 0.1334 0.086 Uiso 1 1 calc R . . .
C32 C 0.0488(9) 0.4737(5) 0.3695(9) 0.055(3) Uani 1 1 d . . . .
H32 H 0.1318 0.4760 0.3844 0.066 Uiso 1 1 calc R . . .
C35 C -0.1928(10) 0.4674(6) 0.3296(10) 0.067(4) Uani 1 1 d . . . .
H35 H -0.2762 0.4653 0.3165 0.080 Uiso 1 1 calc R . . .
C5 C -0.0861(9) 0.7032(5) -0.0150(8) 0.047(2) Uani 1 1 d . . . .
H5 H -0.1255 0.7394 -0.0021 0.056 Uiso 1 1 calc R . . .
C27 C 0.8169(9) 0.6608(4) 0.3207(7) 0.041(2) Uani 1 1 d . . . .
C8 C 0.0245(9) 0.7783(4) 0.1491(7) 0.043(2) Uani 1 1 d . . . .
H8 H -0.0392 0.7969 0.1121 0.052 Uiso 1 1 calc R . . .
C10 C 0.1653(10) 0.7797(4) 0.2832(7) 0.047(2) Uani 1 1 d . . . .
H10 H 0.1992 0.7979 0.3403 0.057 Uiso 1 1 calc R . . .
C24 C 0.5822(10) 0.6560(4) 0.2513(7) 0.045(2) Uani 1 1 d . . . .
C33 C -0.0212(10) 0.4389(5) 0.4246(9) 0.059(3) Uani 1 1 d . . . .
H33 H 0.0148 0.4166 0.4768 0.071 Uiso 1 1 calc R . . .
C9 C 0.0761(11) 0.8070(5) 0.2290(7) 0.050(3) Uani 1 1 d . . . .
H9 H 0.0496 0.8455 0.2460 0.061 Uiso 1 1 calc R . . .
C20 C 0.3731(9) 0.4681(5) -0.0844(8) 0.047(2) Uani 1 1 d . . . .
H20 H 0.4018 0.4389 -0.1262 0.057 Uiso 1 1 calc R . . .
N3 N 0.4038(10) 0.5646(5) 0.2575(8) 0.071(3) Uani 1 1 d . . . .
H3A H 0.4743 0.5601 0.2878 0.085 Uiso 1 1 calc R . . .
H3B H 0.3508 0.5360 0.2592 0.085 Uiso 1 1 calc R . . .
C16 C 0.4525(10) 0.6593(5) -0.1032(8) 0.048(3) Uani 1 1 d . . . .
C31 C -0.0047(8) 0.5045(4) 0.2929(7) 0.039(2) Uani 1 1 d . . . .
C22 C 0.2648(10) 0.4945(4) 0.0457(9) 0.052(3) Uani 1 1 d . . . .
H22 H 0.2173 0.4829 0.0953 0.063 Uiso 1 1 calc R . . .
C2 C 0.0278(10) 0.5985(5) -0.0540(8) 0.049(3) Uani 1 1 d . . . .
H2 H 0.0651 0.5619 -0.0682 0.058 Uiso 1 1 calc R . . .
C4 C -0.1300(10) 0.6668(6) -0.0906(8) 0.055(3) Uani 1 1 d . . . .
H4A H -0.1998 0.6776 -0.1289 0.066 Uiso 1 1 calc R . . .
C26 C 0.7801(13) 0.6811(6) 0.2280(10) 0.070(4) Uani 1 1 d . . . .
H26 H 0.8366 0.6965 0.1880 0.085 Uiso 1 1 calc R . . .
C29 C 0.6127(10) 0.6373(6) 0.3414(9) 0.060(3) Uani 1 1 d . . . .
H29 H 0.5545 0.6233 0.3812 0.072 Uiso 1 1 calc R . . .
C28 C 0.7282(10) 0.6389(6) 0.3738(7) 0.052(3) Uani 1 1 d . . . .
H28 H 0.7499 0.6241 0.4365 0.062 Uiso 1 1 calc R . . .
N2 N 0.2881(7) 0.5526(3) 0.0352(6) 0.0384(18) Uani 1 1 d . . . .
F2A F 0.4283(9) 0.3181(3) 0.4083(7) 0.0709(14) Uani 0.4793 1 d . P A 1
O2A O 0.5102(6) 0.4306(4) 0.3269(7) 0.0709(14) Uani 0.4793 1 d G P A 1
C1A C 0.3555(6) 0.3483(2) 0.3466(5) 0.0709(14) Uani 0.4793 1 d G P A 1
F3A F 0.3657(10) 0.3241(3) 0.2590(6) 0.0709(14) Uani 0.4793 1 d G P A 1
O3A O 0.3616(9) 0.4452(3) 0.4416(5) 0.0709(14) Uani 0.4793 1 d G P A 1
S1A S 0.3865(6) 0.4268(2) 0.3462(4) 0.0709(14) Uani 0.4793 1 d G P A 1
F1A F 0.2448(7) 0.3370(3) 0.3687(7) 0.0709(14) Uani 0.4793 1 d G P A 1
O1A O 0.3045(8) 0.4483(3) 0.2702(6) 0.0709(14) Uani 0.4793 1 d G P A 1
F2B F 0.274(4) 0.3171(16) 0.215(3) 0.0709(14) Uani 0.1159 1 d . P B -2
O1B O 0.233(4) 0.3725(18) 0.400(3) 0.0709(14) Uani 0.1159 1 d G P B -2
C1B C 0.362(3) 0.3466(12) 0.263(2) 0.0709(14) Uani 0.1159 1 d G P B -2
F1B F 0.428(4) 0.3057(14) 0.315(3) 0.0709(14) Uani 0.1159 1 d G P B -2
O3B O 0.251(4) 0.4450(15) 0.272(3) 0.0709(14) Uani 0.1159 1 d G P B -2
S1B S 0.310(3) 0.4036(12) 0.339(2) 0.0709(14) Uani 0.1159 1 d G P B -2
F3B F 0.431(4) 0.3690(17) 0.198(3) 0.0709(14) Uani 0.1159 1 d G P B -2
O2B O 0.418(4) 0.4253(17) 0.388(3) 0.0709(14) Uani 0.1159 1 d G P B -2
S1C S 0.3328(9) 0.3883(4) 0.3239(7) 0.099(3) Uani 0.4048 1 d . P C 3
O1C O 0.2900(13) 0.4290(6) 0.2488(8) 0.099(3) Uani 0.4048 1 d G P C 3
O2C O 0.2464(11) 0.3694(6) 0.3880(10) 0.099(3) Uani 0.4048 1 d G P C 3
O3C O 0.4121(13) 0.3422(4) 0.2956(10) 0.099(3) Uani 0.4048 1 d G P C 3
C1C C 0.4322(10) 0.4364(4) 0.4020(7) 0.099(3) Uani 0.4048 1 d G P C 3
F3C F 0.4819(13) 0.4064(6) 0.4776(8) 0.099(3) Uani 0.4048 1 d G P C 3
F2C F 0.5204(11) 0.4589(6) 0.3551(10) 0.099(3) Uani 0.4048 1 d G P C 3
F1C F 0.3745(14) 0.4829(5) 0.4364(10) 0.099(3) Uani 0.4048 1 d G P C 3

loop_
_atom_site_aniso_label
_atom_site_aniso_U_11
_atom_site_aniso_U_22
_atom_site_aniso_U_33
_atom_site_aniso_U_23
_atom_site_aniso_U_13
_atom_site_aniso_U_12
Ir1 0.0488(2) 0.02102(17) 0.0423(2) -0.00228(14) 0.02151(15) -0.00246(15)
Cl2 0.0522(16) 0.067(2) 0.113(3) 0.0365(19) 0.0329(18) -0.0061(14)
Cl1 0.0529(15) 0.0489(14) 0.0607(16) 0.0021(12) 0.0148(13) 0.0086(12)
N1 0.047(4) 0.029(4) 0.035(4) -0.001(3) 0.010(3) 0.002(3)
C12 0.033(4) 0.019(4) 0.041(5) -0.002(3) 0.003(4) -0.005(3)
C30 0.058(6) 0.027(5) 0.066(7) -0.003(4) 0.027(5) 0.000(4)
C7 0.046(5) 0.033(5) 0.042(5) -0.003(4) 0.018(4) -0.005(4)
N5 0.045(5) 0.032(4) 0.067(6) -0.002(4) 0.020(4) -0.007(4)
C14 0.046(6) 0.030(5) 0.079(8) 0.011(5) 0.016(5) -0.005(4)
C34 0.043(5) 0.033(5) 0.064(7) 0.006(5) 0.023(5) -0.005(4)
C18 0.028(4) 0.034(4) 0.031(4) -0.001(3) 0.003(3) 0.003(3)
C13 0.036(5) 0.026(4) 0.054(6) -0.004(4) 0.005(4) -0.007(4)
C1 0.040(5) 0.031(4) 0.043(5) -0.007(4) 0.020(4) -0.013(4)
C17 0.040(5) 0.028(4) 0.039(5) 0.005(4) 0.010(4) 0.005(4)
N4 0.071(6) 0.041(5) 0.046(5) -0.004(4) -0.005(4) -0.004(4)
C36 0.044(6) 0.062(7) 0.072(8) 0.025(6) 0.002(5) -0.005(5)
C21 0.060(7) 0.025(5) 0.093(9) -0.014(5) 0.039(6) -0.010(4)
C3 0.049(6) 0.055(6) 0.052(6) -0.009(5) 0.018(5) -0.029(5)
C6 0.042(5) 0.034(5) 0.045(5) 0.001(4) 0.021(4) -0.011(4)
C15 0.059(7) 0.041(6) 0.093(9) 0.023(6) 0.038(7) 0.005(5)
C19 0.039(5) 0.034(5) 0.041(5) -0.004(4) 0.006(4) 0.002(4)
C11 0.060(6) 0.037(5) 0.035(5) 0.001(4) 0.008(4) 0.009(5)
C23 0.055(6) 0.029(5) 0.060(6) 0.001(4) 0.026(5) 0.006(4)
C25 0.074(9) 0.056(7) 0.083(10) 0.026(7) -0.008(7) -0.013(7)
C32 0.033(5) 0.063(7) 0.069(8) 0.017(6) 0.007(5) -0.005(5)
C35 0.035(6) 0.076(9) 0.090(10) 0.022(7) 0.005(6) -0.015(6)
C5 0.046(6) 0.048(6) 0.048(6) 0.003(5) 0.016(5) -0.010(5)
C27 0.053(6) 0.032(5) 0.040(5) -0.006(4) 0.009(4) 0.006(4)
C8 0.049(6) 0.038(5) 0.045(5) -0.005(4) 0.014(4) 0.007(4)
C10 0.068(7) 0.035(5) 0.040(5) -0.010(4) 0.016(5) 0.002(5)
C24 0.064(7) 0.031(5) 0.041(5) -0.011(4) 0.003(5) 0.005(5)
C33 0.046(6) 0.058(7) 0.074(8) 0.025(6) 0.012(6) -0.004(5)
C9 0.077(8) 0.033(5) 0.044(6) -0.006(4) 0.023(5) 0.011(5)
C20 0.047(6) 0.039(5) 0.057(6) -0.015(5) 0.012(5) 0.007(4)
N3 0.072(7) 0.055(6) 0.085(8) 0.027(6) 0.013(6) 0.006(5)
C16 0.051(6) 0.036(5) 0.061(7) 0.014(5) 0.021(5) 0.005(4)
C31 0.041(5) 0.026(4) 0.053(6) -0.004(4) 0.017(4) -0.006(4)
C22 0.066(7) 0.025(4) 0.072(7) -0.001(5) 0.041(6) -0.008(4)
C2 0.051(6) 0.038(5) 0.062(7) -0.016(5) 0.030(5) -0.023(5)
C4 0.048(6) 0.071(8) 0.047(6) 0.007(6) 0.012(5) -0.019(6)
C26 0.084(10) 0.064(8) 0.064(8) 0.017(6) 0.009(7) -0.021(7)
C29 0.049(6) 0.079(8) 0.053(7) -0.009(6) 0.011(5) 0.009(6)
C28 0.052(6) 0.071(7) 0.033(5) 0.004(5) 0.011(4) 0.004(6)
N2 0.048(5) 0.020(3) 0.049(5) -0.004(3) 0.018(4) 0.001(3)
F2A 0.078(3) 0.064(3) 0.074(3) 0.004(3) 0.028(3) -0.008(3)
O2A 0.078(3) 0.064(3) 0.074(3) 0.004(3) 0.028(3) -0.008(3)
C1A 0.078(3) 0.064(3) 0.074(3) 0.004(3) 0.028(3) -0.008(3)
F3A 0.078(3) 0.064(3) 0.074(3) 0.004(3) 0.028(3) -0.008(3)
O3A 0.078(3) 0.064(3) 0.074(3) 0.004(3) 0.028(3) -0.008(3)
S1A 0.078(3) 0.064(3) 0.074(3) 0.004(3) 0.028(3) -0.008(3)
F1A 0.078(3) 0.064(3) 0.074(3) 0.004(3) 0.028(3) -0.008(3)
O1A 0.078(3) 0.064(3) 0.074(3) 0.004(3) 0.028(3) -0.008(3)
F2B 0.078(3) 0.064(3) 0.074(3) 0.004(3) 0.028(3) -0.008(3)
O1B 0.078(3) 0.064(3) 0.074(3) 0.004(3) 0.028(3) -0.008(3)
C1B 0.078(3) 0.064(3) 0.074(3) 0.004(3) 0.028(3) -0.008(3)
F1B 0.078(3) 0.064(3) 0.074(3) 0.004(3) 0.028(3) -0.008(3)
O3B 0.078(3) 0.064(3) 0.074(3) 0.004(3) 0.028(3) -0.008(3)
S1B 0.078(3) 0.064(3) 0.074(3) 0.004(3) 0.028(3) -0.008(3)
F3B 0.078(3) 0.064(3) 0.074(3) 0.004(3) 0.028(3) -0.008(3)
O2B 0.078(3) 0.064(3) 0.074(3) 0.004(3) 0.028(3) -0.008(3)
S1C 0.128(7) 0.069(5) 0.107(6) 0.017(4) 0.052(5) -0.015(4)
O1C 0.128(7) 0.069(5) 0.107(6) 0.017(4) 0.052(5) -0.015(4)
O2C 0.128(7) 0.069(5) 0.107(6) 0.017(4) 0.052(5) -0.015(4)
O3C 0.128(7) 0.069(5) 0.107(6) 0.017(4) 0.052(5) -0.015(4)
C1C 0.128(7) 0.069(5) 0.107(6) 0.017(4) 0.052(5) -0.015(4)
F3C 0.128(7) 0.069(5) 0.107(6) 0.017(4) 0.052(5) -0.015(4)
F2C 0.128(7) 0.069(5) 0.107(6) 0.017(4) 0.052(5) -0.015(4)
F1C 0.128(7) 0.069(5) 0.107(6) 0.017(4) 0.052(5) -0.015(4)

loop_
_atom_type_symbol
_atom_type_description
_atom_type_scat_dispersion_real
_atom_type_scat_dispersion_imag
_atom_type_scat_source
C C 0.0033 0.0016 'International Tables Vol C Tables 4.2.6.8 and 6.1.1.4'
H H 0.0000 0.0000 'International Tables Vol C Tables 4.2.6.8 and 6.1.1.4'
Cl Cl 0.1484 0.1585 'International Tables Vol C Tables 4.2.6.8 and 6.1.1.4'
F F 0.0171 0.0103 'International Tables Vol C Tables 4.2.6.8 and 6.1.1.4'
Ir Ir -1.4442 7.9887 'International Tables Vol C Tables 4.2.6.8 and 6.1.1.4'
N N 0.0061 0.0033 'International Tables Vol C Tables 4.2.6.8 and 6.1.1.4'
O O 0.0106 0.0060 'International Tables Vol C Tables 4.2.6.8 and 6.1.1.4'
S S 0.1246 0.1234 'International Tables Vol C Tables 4.2.6.8 and 6.1.1.4'

loop_
_geom_angle_atom_site_label_1
_geom_angle_atom_site_label_2
_geom_angle_atom_site_label_3
_geom_angle
N1 Ir1 C1 80.2(3)
N1 Ir1 C23 97.4(3)
N1 Ir1 N2 168.8(3)
C12 Ir1 N1 91.1(3)
C12 Ir1 C1 88.1(3)
C12 Ir1 C23 88.4(4)
C12 Ir1 N2 79.8(3)
C30 Ir1 N1 91.4(3)
C30 Ir1 C12 176.1(4)
C30 Ir1 C1 89.4(4)
C30 Ir1 C23 94.2(5)
C30 Ir1 N2 97.4(3)
C1 Ir1 C23 175.7(4)
C1 Ir1 N2 93.0(3)
N2 Ir1 C23 88.8(4)
C7 N1 Ir1 115.5(6)
C11 N1 Ir1 125.5(7)
C11 N1 C7 118.9(8)
C13 C12 Ir1 129.2(7)
C13 C12 C17 116.7(8)
C17 C12 Ir1 113.9(6)
N5 C30 Ir1 171.8(11)
N1 C7 C6 114.9(8)
N1 C7 C8 119.1(9)
C8 C7 C6 126.1(10)
C30 N5 C31 171.3(12)
C15 C14 C13 120.3(9)
C35 C34 Cl2 119.4(8)
C33 C34 Cl2 119.4(9)
C33 C34 C35 121.2(10)
C19 C18 C17 125.1(8)
N2 C18 C17 114.7(7)
N2 C18 C19 120.2(8)
C14 C13 C12 121.4(9)
C6 C1 Ir1 112.9(7)
C2 C1 Ir1 131.0(8)
C2 C1 C6 116.0(10)
C12 C17 C18 115.5(7)
C16 C17 C12 122.5(8)
C16 C17 C18 122.0(8)
C23 N4 C24 132.4(10)
C31 C36 C35 119.1(11)
C20 C21 C22 118.1(9)
C2 C3 C4 121.9(11)
C1 C6 C7 115.9(9)
C5 C6 C7 123.0(9)
C5 C6 C1 121.1(10)
C14 C15 C16 120.8(10)
C20 C19 C18 119.3(9)
N1 C11 C10 122.7(10)
N4 C23 Ir1 121.2(8)
N3 C23 Ir1 121.3(9)
N3 C23 N4 116.5(11)
C26 C25 C24 121.0(13)
C31 C32 C33 118.6(10)
C34 C35 C36 119.2(10)
C6 C5 C4 120.3(11)
C26 C27 Cl1 120.6(9)
C28 C27 Cl1 123.7(8)
C28 C27 C26 115.8(11)
C9 C8 C7 120.8(10)
C9 C10 C11 118.9(10)
C25 C24 N4 116.8(10)
C29 C24 N4 122.2(11)
C29 C24 C25 121.0(12)
C34 C33 C32 121.0(11)
C10 C9 C8 119.5(9)
C21 C20 C19 120.1(9)
C15 C16 C17 118.2(10)
C36 C31 N5 119.0(10)
C36 C31 C32 121.0(9)
C32 C31 N5 120.0(9)
N2 C22 C21 123.2(9)
C3 C2 C1 121.9(10)
C3 C4 C5 118.7(11)
C25 C26 C27 120.2(12)
C24 C29 C28 118.3(11)
C29 C28 C27 123.7(11)
C18 N2 Ir1 115.9(6)
C22 N2 Ir1 124.8(6)
C22 N2 C18 119.2(8)
F2A C1A F3A 106.9
F2A C1A S1A 112.8
F2A C1A F1A 107.4
F3A C1A S1A 111.0
F1A C1A F3A 106.5
F1A C1A S1A 111.9
O2A S1A C1A 104.5
O3A S1A O2A 114.8
O3A S1A C1A 102.8
O1A S1A O2A 114.8
O1A S1A C1A 102.4
O1A S1A O3A 115.1
F2B C1B F1B 106.9
F2B C1B S1B 112.7
F2B C1B F3B 107.4
F1B C1B S1B 110.9
F3B C1B F1B 106.5
F3B C1B S1B 112.0
O1B S1B C1B 104.5
O3B S1B O1B 114.9
O3B S1B C1B 102.8
O2B S1B O1B 114.8
O2B S1B C1B 102.4
O2B S1B O3B 115.1
O1C S1C O2C 115.5
O1C S1C O3C 115.5
O1C S1C C1C 102.4
O2C S1C C1C 102.4
O3C S1C O2C 115.5
O3C S1C C1C 102.4
F3C C1C S1C 111.9
F3C C1C F2C 107.0
F3C C1C F1C 106.9
F2C C1C S1C 111.9
F1C C1C S1C 111.9
F1C C1C F2C 107.0

loop_
_geom_bond_atom_site_label_1
_geom_bond_atom_site_label_2
_geom_bond_distance
Ir1 N1 2.056(7)
Ir1 C12 2.041(8)
Ir1 C30 1.992(10)
Ir1 C1 2.067(10)
Ir1 C23 2.094(12)
Ir1 N2 2.069(7)
Cl2 C34 1.736(9)
Cl1 C27 1.718(11)
N1 C7 1.369(13)
N1 C11 1.354(13)
C12 C13 1.405(11)
C12 C17 1.413(12)
C30 N5 1.148(12)
C7 C6 1.457(14)
C7 C8 1.392(13)
N5 C31 1.403(12)
C14 C13 1.405(13)
C14 C15 1.372(16)
C34 C35 1.372(17)
C34 C33 1.329(15)
C18 C17 1.460(12)
C18 C19 1.399(12)
C18 N2 1.351(11)
C1 C6 1.416(13)
C1 C2 1.408(14)
C17 C16 1.406(13)
N4 C23 1.340(14)
N4 C24 1.421(14)
C36 C35 1.397(15)
C36 C31 1.369(14)
C21 C20 1.369(15)
C21 C22 1.376(13)
C3 C2 1.357(17)
C3 C4 1.363(17)
C6 C5 1.387(15)
C15 C16 1.405(15)
C19 C20 1.378(14)
C11 C10 1.373(13)
C23 N3 1.303(13)
C25 C24 1.362(17)
C25 C26 1.352(19)
C32 C33 1.389(14)
C32 C31 1.374(15)
C5 C4 1.394(16)
C27 C26 1.405(16)
C27 C28 1.389(14)
C8 C9 1.377(15)
C10 C9 1.358(16)
C24 C29 1.347(16)
C22 N2 1.335(11)
C29 C28 1.351(16)
F2A C1A 1.3291
O2A S1A 1.4529
C1A F3A 1.3531
C1A S1A 1.7927
C1A F1A 1.3413
O3A S1A 1.4467
S1A O1A 1.4380
F2B C1B 1.3286
O1B S1B 1.4525
C1B F1B 1.3536
C1B S1B 1.7921
C1B F3B 1.3411
O3B S1B 1.4475
S1B O2B 1.4382
S1C O1C 1.4447
S1C O2C 1.4455
S1C O3C 1.4450
S1C C1C 1.8510
C1C F3C 1.3383
C1C F2C 1.3385
C1C F1C 1.3384
